data_9007893
loop_
_publ_author_name
'Weil, M.'

_publ_section_title
;
 Cadmium(II) metaarsenate(V), CdAs2O6
;
_journal_name_full 'Acta Crystallographica, Section E'
_journal_page_first i22
_journal_page_last i23
_journal_paper_doi 10.1107/S1600536801003865
_journal_volume 57
_journal_year 2001
_chemical_formula_structural CdAs2O6
_chemical_formula_sum 'As2 Cd O6'
_space_group_IT_number 162
_symmetry_space_group_name_Hall '-P 3 2'
_symmetry_space_group_name_H-M 'P -3 1 m'
_cell_angle_alpha 90
_cell_angle_beta 90
_cell_angle_gamma 120
_cell_length_a 4.8269
_cell_length_b 4.8269
_cell_length_c 4.8660
_cell_formula_units_Z 1
_cell_volume 98.184
_database_code_amcsd 0010351
_exptl_crystal_density_diffrn 6.059
_cod_original_formula_sum 'Cd As2 O6'
_cod_database_code 9007893
_amcsd_formula_title CdAs2O6

loop_
_space_group_symop_operation_xyz
x,y,z
x-y,-y,z
y,-x+y,-z
-y,-x,-z
-x+y,-x,z
-x,-x+y,z
-x,-y,-z
-x+y,y,-z
-y,x-y,z
y,x,z
x-y,x,-z
x,x-y,-z

loop_
_atom_site_aniso_label
_atom_site_aniso_U_11
_atom_site_aniso_U_22
_atom_site_aniso_U_33
_atom_site_aniso_U_12
_atom_site_aniso_U_13
_atom_site_aniso_U_23
Cd 0.00700 0.00700 0.00522 0.00350 0.00000 0.00000
As 0.00321 0.00321 0.00480 0.00161 0.00000 0.00000
O 0.00670 0.00420 0.00680 0.00210 0.00230 0.00000

loop_
_atom_site_label
_atom_site_fract_x
_atom_site_fract_y
_atom_site_fract_z
_atom_site_U_iso_or_equiv
Cd 0.00000 0.00000 0.00000 0.00641
As 0.33333 0.66667 0.50000 0.00374
O 0.62430 0.00000 0.29130 0.00620

loop_
_cod_related_entry_id
_cod_related_entry_database
_cod_related_entry_code
1 AMCSD 0010351
